data_7238497
loop_
_publ_author_name
'Luo, Yang-Hui'
'Zhang, Chen-Guang'
'Xu, Bing'
'Sun, Bai-Wang'

_publ_section_title
;
 A cocrystal strategy for the precipitation of liquid 2,3-dimethyl
 pyrazine with hydroxyl substituted benzoic acid and a Hirshfeld surfaces
 analysis of them
;
_journal_issue 20
_journal_name_full CrystEngComm
_journal_page_first 6860
_journal_paper_doi 10.1039/c2ce25767j
_journal_volume 14
_journal_year 2012
_chemical_formula_moiety 'C13 H14 N2 O3'
_chemical_formula_sum 'C13 H14 N2 O3'
_chemical_formula_weight 246.26
_space_group_IT_number 33
_space_group_name_Hall 'P 2c -2n'
_space_group_name_H-M_alt 'P n a 21'
_symmetry_cell_setting orthorhombic
_symmetry_space_group_name_Hall 'P 2c -2n'
_symmetry_space_group_name_H-M 'P n a 21'
_atom_sites_solution_hydrogens geom
_atom_sites_solution_primary direct
_atom_sites_solution_secondary difmap
_audit_creation_method SHELXL-97
_cell_angle_alpha 90.00
_cell_angle_beta 90.00
_cell_angle_gamma 90.00
_cell_formula_units_Z 4
_cell_length_a 13.150(3)
_cell_length_b 13.022(3)
_cell_length_c 7.2410(14)
_cell_measurement_reflns_used 2125
_cell_measurement_temperature 293(2)
_cell_measurement_theta_max 24.71
_cell_measurement_theta_min 3.10
_cell_volume 1239.9(5)
_computing_cell_refinement 'CrystalClear (Rigaku, 2005)'
_computing_data_collection 'CrystalClear (Rigaku, 2005)'
_computing_data_reduction 'CrystalClear (Rigaku, 2005)'
_computing_molecular_graphics 'DIAMOND (Brandenburg & Putz, 2005)'
_computing_publication_material 'SHELXL-97 (Sheldrick, 2008)'
_computing_structure_refinement 'SHELXL-97 (Sheldrick, 2008)'
_computing_structure_solution 'SHELXS-97 (Sheldrick, 2008)'
_diffrn_ambient_temperature 293(2)
_diffrn_detector_area_resol_mean 13.6612
_diffrn_measured_fraction_theta_full 0.999
_diffrn_measured_fraction_theta_max 0.999
_diffrn_measurement_device_type 'Rigaku SCXmini diffractometer'
_diffrn_measurement_method CCD_Profile_fitting
_diffrn_radiation_monochromator graphite
_diffrn_radiation_source 'fine-focus sealed tube'
_diffrn_radiation_type MoK\a
_diffrn_radiation_wavelength 0.71073
_diffrn_reflns_av_R_equivalents 0.1111
_diffrn_reflns_av_sigmaI/netI 0.0712
_diffrn_reflns_limit_h_max 15
_diffrn_reflns_limit_h_min -15
_diffrn_reflns_limit_k_max 15
_diffrn_reflns_limit_k_min -15
_diffrn_reflns_limit_l_max 8
_diffrn_reflns_limit_l_min -8
_diffrn_reflns_number 9921
_diffrn_reflns_theta_full 24.71
_diffrn_reflns_theta_max 24.71
_diffrn_reflns_theta_min 3.10
_diffrn_standards_decay_% 0
_diffrn_standards_interval_count 2
_diffrn_standards_interval_time 150
_exptl_absorpt_coefficient_mu 0.095
_exptl_absorpt_correction_T_max 0.981
_exptl_absorpt_correction_T_min 0.977
_exptl_absorpt_correction_type multi-scan
_exptl_absorpt_process_details 'CrystalClear (Rigaku, 2005)'
_exptl_crystal_colour White
_exptl_crystal_density_diffrn 1.319
_exptl_crystal_density_method 'not measured'
_exptl_crystal_description clubbed
_exptl_crystal_F_000 520
_exptl_crystal_size_max 0.40
_exptl_crystal_size_mid 0.20
_exptl_crystal_size_min 0.20
_refine_diff_density_max 0.165
_refine_diff_density_min -0.233
_refine_diff_density_rms 0.047
_refine_ls_abs_structure_details 'Flack H D (1983), Acta Cryst. A39, 876-881'
_refine_ls_extinction_method none
_refine_ls_goodness_of_fit_ref 1.020
_refine_ls_hydrogen_treatment constr
_refine_ls_matrix_type full
_refine_ls_number_parameters 167
_refine_ls_number_reflns 2125
_refine_ls_number_restraints 1
_refine_ls_restrained_S_all 1.020
_refine_ls_R_factor_all 0.1216
_refine_ls_R_factor_gt 0.0607
_refine_ls_shift/su_max 0.000
_refine_ls_shift/su_mean 0.000
_refine_ls_structure_factor_coef Fsqd
_refine_ls_weighting_details 'calc w=1/[\s^2^(Fo^2^)+(0.0525P)^2^+0.0000P] where P=(Fo^2^+2Fc^2^)/3'
_refine_ls_weighting_scheme calc
_refine_ls_wR_factor_gt 0.1158
_refine_ls_wR_factor_ref 0.1395
_reflns_number_gt 1216
_reflns_number_total 2125
_reflns_threshold_expression >2sigma(I)
_cod_data_source_file c2ce25767j.txt
_cod_data_source_block lyh2
_cod_depositor_comments
;
The following automatic conversions were performed:

data item '_symmetry_cell_setting' value 'Orthorhombic' was changed
to 'orthorhombic' in accordance with the
/home/saulius/struct/COD-crude-data/automatic-downloads/DataCite-retrospective/RSC/depositions/lib/dictionaries/cif_core.dic
dictionary named 'cif_core.dic' version 2.4.2 last updated on
2011-04-26.

Automatic conversion script
Id: cif_fix_values 6909 2019-04-08 15:41:33Z antanas 
;
_cod_original_cell_volume 1239.9(4)
_cod_original_sg_symbol_H-M Pna21
_cod_database_code 7238497

loop_
_symmetry_equiv_pos_as_xyz
'x, y, z'
'-x, -y, z+1/2'
'x+1/2, -y+1/2, z'
'-x+1/2, y+1/2, z+1/2'

loop_
_atom_site_label
_atom_site_type_symbol
_atom_site_fract_x
_atom_site_fract_y
_atom_site_fract_z
_atom_site_U_iso_or_equiv
_atom_site_adp_type
_atom_site_occupancy
_atom_site_symmetry_multiplicity
_atom_site_calc_flag
_atom_site_refinement_flags
N2 N 0.2363(2) 0.0319(3) 0.7016(5) 0.0425(9) Uani 1 1 d .
O3 O 0.65809(19) 0.0531(2) 0.6163(5) 0.0611(10) Uani 1 1 d .
H3 H 0.5986 0.0435 0.6456 0.092 Uiso 1 1 calc R
C4 C 0.2894(3) 0.1160(3) 0.7417(7) 0.0372(10) Uani 1 1 d .
N1 N 0.4461(2) 0.0343(3) 0.6697(5) 0.0450(10) Uani 1 1 d .
C7 C 0.6771(3) -0.1151(3) 0.7511(8) 0.0460(12) Uani 1 1 d .
H7 H 0.6071 -0.1251 0.7536 0.055 Uiso 1 1 calc R
O1 O 1.02925(19) 0.0182(2) 0.7069(6) 0.0638(10) Uani 1 1 d .
H1 H 1.0914 0.0208 0.7149 0.096 Uiso 1 1 calc R
C3 C 0.3950(3) 0.1175(3) 0.7232(7) 0.0433(11) Uani 1 1 d .
C11 C 0.8458(3) -0.1780(3) 0.8105(6) 0.0486(13) Uani 1 1 d .
H11 H 0.8886 -0.2298 0.8525 0.058 Uiso 1 1 calc R
C9 C 0.8215(3) -0.0102(3) 0.6772(6) 0.0414(12) Uani 1 1 d .
H9 H 0.8485 0.0503 0.6302 0.050 Uiso 1 1 calc R
C13 C 0.9981(3) -0.0767(3) 0.7396(8) 0.0514(12) Uani 1 1 d .
C10 C 0.8860(3) -0.0879(3) 0.7429(7) 0.0410(10) Uani 1 1 d .
C8 C 0.7165(3) -0.0246(3) 0.6831(7) 0.0431(11) Uani 1 1 d .
C1 C 0.2885(3) -0.0505(3) 0.6460(7) 0.0503(13) Uani 1 1 d .
H1A H 0.2532 -0.1102 0.6165 0.060 Uiso 1 1 calc R
O2 O 1.0559(2) -0.1469(2) 0.7619(7) 0.0895(14) Uani 1 1 d .
C5 C 0.2292(3) 0.2067(3) 0.8057(8) 0.0574(14) Uani 1 1 d .
H5A H 0.1583 0.1893 0.8077 0.086 Uiso 1 1 calc R
H5B H 0.2400 0.2632 0.7228 0.086 Uiso 1 1 calc R
H5C H 0.2508 0.2257 0.9276 0.086 Uiso 1 1 calc R
C2 C 0.3920(3) -0.0497(3) 0.6314(7) 0.0552(14) Uani 1 1 d .
H2 H 0.4255 -0.1090 0.5939 0.066 Uiso 1 1 calc R
C6 C 0.4550(3) 0.2138(3) 0.7602(10) 0.0773(17) Uani 1 1 d .
H6A H 0.5262 0.1999 0.7447 0.116 Uiso 1 1 calc R
H6B H 0.4426 0.2365 0.8844 0.116 Uiso 1 1 calc R
H6C H 0.4346 0.2665 0.6752 0.116 Uiso 1 1 calc R
C12 C 0.7413(3) -0.1909(3) 0.8156(6) 0.0486(12) Uani 1 1 d .
H12 H 0.7141 -0.2513 0.8630 0.058 Uiso 1 1 calc R

loop_
_atom_site_aniso_label
_atom_site_aniso_U_11
_atom_site_aniso_U_22
_atom_site_aniso_U_33
_atom_site_aniso_U_23
_atom_site_aniso_U_13
_atom_site_aniso_U_12
N2 0.0272(17) 0.0479(19) 0.053(2) 0.005(2) 0.0003(19) -0.0012(17)
O3 0.0262(15) 0.062(2) 0.096(3) 0.002(2) 0.0043(18) 0.0062(16)
C4 0.029(2) 0.042(2) 0.041(3) 0.006(2) 0.002(2) 0.0010(19)
N1 0.0256(18) 0.050(2) 0.060(3) 0.005(2) -0.002(2) 0.0031(18)
C7 0.024(2) 0.057(3) 0.057(3) -0.008(3) 0.005(2) -0.006(2)
O1 0.0256(14) 0.0566(17) 0.109(3) 0.010(2) -0.003(2) -0.0028(14)
C3 0.032(2) 0.041(2) 0.058(3) 0.011(3) -0.002(3) -0.0011(19)
C11 0.037(3) 0.051(3) 0.058(3) -0.007(2) -0.004(2) 0.004(2)
C9 0.030(2) 0.040(2) 0.054(3) -0.003(3) 0.005(3) -0.0048(19)
C13 0.030(3) 0.051(3) 0.073(3) -0.006(3) 0.000(3) 0.001(2)
C10 0.028(2) 0.037(2) 0.057(3) -0.009(3) 0.001(2) -0.0014(18)
C8 0.026(2) 0.046(2) 0.057(3) -0.012(2) 0.005(3) 0.002(2)
C1 0.041(3) 0.041(3) 0.069(4) 0.002(3) -0.002(3) 0.000(2)
O2 0.0320(17) 0.0582(19) 0.178(4) 0.011(3) -0.002(3) 0.0132(16)
C5 0.051(3) 0.053(3) 0.068(4) -0.001(3) 0.002(3) 0.014(2)
C2 0.044(3) 0.050(3) 0.071(4) 0.000(3) 0.002(3) 0.008(2)
C6 0.044(3) 0.058(3) 0.130(5) 0.003(4) -0.010(4) -0.010(2)
C12 0.051(3) 0.045(3) 0.049(3) -0.003(2) 0.002(3) -0.010(2)

loop_
_atom_type_symbol
_atom_type_description
_atom_type_scat_dispersion_real
_atom_type_scat_dispersion_imag
_atom_type_scat_source
C C 0.0033 0.0016 'International Tables Vol C Tables 4.2.6.8 and 6.1.1.4'
H H 0.0000 0.0000 'International Tables Vol C Tables 4.2.6.8 and 6.1.1.4'
N N 0.0061 0.0033 'International Tables Vol C Tables 4.2.6.8 and 6.1.1.4'
O O 0.0106 0.0060 'International Tables Vol C Tables 4.2.6.8 and 6.1.1.4'

loop_
_geom_angle_atom_site_label_1
_geom_angle_atom_site_label_2
_geom_angle_atom_site_label_3
_geom_angle
C4 N2 C1 117.2(3)
C8 O3 H3 109.5
N2 C4 C3 120.9(4)
N2 C4 C5 116.1(3)
C3 C4 C5 123.0(4)
C2 N1 C3 117.3(3)
C8 C7 C12 120.2(4)
C8 C7 H7 119.9
C12 C7 H7 119.9
C13 O1 H1 109.5
N1 C3 C4 121.2(3)
N1 C3 C6 117.7(3)
C4 C3 C6 121.1(4)
C12 C11 C10 119.6(4)
C12 C11 H11 120.2
C10 C11 H11 120.2
C10 C9 C8 119.5(4)
C10 C9 H9 120.3
C8 C9 H9 120.3
O2 C13 O1 122.7(3)
O2 C13 C10 123.6(4)
O1 C13 C10 113.7(4)
C9 C10 C11 120.2(3)
C9 C10 C13 121.7(4)
C11 C10 C13 118.1(4)
C7 C8 O3 123.4(3)
C7 C8 C9 119.9(4)
O3 C8 C9 116.7(4)
N2 C1 C2 122.0(4)
N2 C1 H1A 119.0
C2 C1 H1A 119.0
C4 C5 H5A 109.5
C4 C5 H5B 109.5
H5A C5 H5B 109.5
C4 C5 H5C 109.5
H5A C5 H5C 109.5
H5B C5 H5C 109.5
N1 C2 C1 121.4(4)
N1 C2 H2 119.3
C1 C2 H2 119.3
C3 C6 H6A 109.5
C3 C6 H6B 109.5
H6A C6 H6B 109.5
C3 C6 H6C 109.5
H6A C6 H6C 109.5
H6B C6 H6C 109.5
C11 C12 C7 120.7(4)
C11 C12 H12 119.6
C7 C12 H12 119.6

loop_
_geom_bond_atom_site_label_1
_geom_bond_atom_site_label_2
_geom_bond_distance
N2 C4 1.331(4)
N2 C1 1.336(5)
O3 C8 1.359(4)
O3 H3 0.8200
C4 C3 1.395(5)
C4 C5 1.495(5)
N1 C2 1.335(5)
N1 C3 1.332(4)
C7 C8 1.378(5)
C7 C12 1.380(5)
C7 H7 0.9300
O1 C13 1.324(4)
O1 H1 0.8200
C3 C6 1.506(5)
C11 C12 1.385(5)
C11 C10 1.377(5)
C11 H11 0.9300
C9 C10 1.402(5)
C9 C8 1.393(5)
C9 H9 0.9300
C13 O2 1.200(4)
C13 C10 1.482(5)
C1 C2 1.365(6)
C1 H1A 0.9300
C5 H5A 0.9600
C5 H5B 0.9600
C5 H5C 0.9600
C2 H2 0.9300
C6 H6A 0.9600
C6 H6B 0.9600
C6 H6C 0.9600
C12 H12 0.9300
